data_9017341
loop_
_publ_author_name
'Lightfoot, P.'
'Cheetham, A. K.'

_publ_section_title
;
 Structure of manganese(II) trisodium tripolyphosphate dodecahydrate
 Locaality: synthetic
;
_journal_name_full 'Acta Crystallographica, Section C'
_journal_page_first 4
_journal_page_last 7
_journal_volume 43
_journal_year 1987
_chemical_formula_sum 'H24 Mn Na3 O22 P3'
_chemical_name_mineral Kanonerovite
_space_group_IT_number 14
_space_group_name_Hall '-P 2yn'
_space_group_name_H-M_alt 'P 1 21/n 1'
_symmetry_space_group_name_H-M 'P 1 21/n 1'
_cell_angle_alpha 90
_cell_angle_beta 89.87
_cell_angle_gamma 90
_cell_length_a 14.763
_cell_length_b 9.325
_cell_length_c 15.140
_cell_formula_units_Z 4
_cell_volume 2084.242
_database_code_amcsd 0020872
_exptl_crystal_density_diffrn 1.890
_cod_data_source_file inputs/fixed/downloads/11/11684.cif
_cod_data_source_block 11684
_cod_original_formula_sum 'Mn P3 Na3 O22 H24'
_cod_database_code 9017341

loop_
_space_group_symop_operation_xyz
x,y,z
1/2+x,1/2-y,1/2+z
1/2-x,1/2+y,1/2-z
-x,-y,-z

loop_
_atom_site_aniso_label
_atom_site_aniso_U_11
_atom_site_aniso_U_22
_atom_site_aniso_U_33
_atom_site_aniso_U_12
_atom_site_aniso_U_13
_atom_site_aniso_U_23
Mn1 0.01730 0.01160 0.01700 -0.00070 0.00090 0.00000
P1 0.01550 0.01230 0.01910 0.00060 -0.00030 -0.00170
P2 0.01480 0.01350 0.01750 0.00040 0.00070 0.00100
P3 0.01580 0.01570 0.01520 -0.00060 0.00030 0.00020
Na1 0.03000 0.02500 0.03100 -0.00400 -0.00060 -0.00100
Na2 0.02900 0.04900 0.04300 -0.01700 0.00400 0.00200
Na3 0.02800 0.02100 0.03400 -0.00600 0.00010 0.00140
O1 0.02000 0.01800 0.02100 0.00000 0.00100 -0.00200
O2 0.02800 0.01400 0.01800 -0.00100 0.00100 0.00000
O3 0.02700 0.02900 0.03300 -0.00800 0.00600 -0.00200
O4 0.02700 0.01200 0.02900 0.00100 0.00100 0.00200
O5 0.02200 0.01900 0.02500 0.00400 0.00100 -0.00200
O6 0.02500 0.01200 0.03000 0.00200 0.00000 -0.00100
O7 0.03300 0.03200 0.03800 0.00100 -0.00300 0.00300
O8 0.02100 0.02100 0.02100 0.00400 0.00100 0.00200
O9 0.03600 0.02500 0.03200 -0.00300 0.00900 -0.00500
O10 0.02700 0.01800 0.01900 0.00100 0.00100 0.00600
O11 0.02500 0.03100 0.03300 -0.01000 0.00100 -0.00300
O12 0.01900 0.02100 0.02400 -0.00400 -0.00100 -0.00400
O13 0.02600 0.02100 0.03900 0.00200 -0.00900 0.00100
O14 0.03500 0.02800 0.03100 -0.01100 0.01500 -0.01600
O15 0.02200 0.03300 0.01800 0.00000 0.00000 0.00700
O16 0.01800 0.02000 0.03200 -0.00400 0.00300 -0.00200
O17 0.02700 0.02900 0.01900 -0.00200 -0.00200 0.01200
O18 0.03300 0.02900 0.02800 -0.00300 0.00100 -0.00700
O19 0.03100 0.04000 0.04900 -0.01200 0.00300 0.00100
O20 0.06800 0.04000 0.03500 -0.00400 0.00200 0.01800
O21 0.03200 0.03200 0.03700 0.00600 0.00000 -0.00100
O22 0.03500 0.03000 0.03200 -0.00400 -0.00600 0.00500

loop_
_atom_site_label
_atom_site_fract_x
_atom_site_fract_y
_atom_site_fract_z
Mn1 0.25136 0.04405 0.81774
P1 0.39221 0.27660 0.91092
P2 0.09508 0.26970 0.90466
P3 0.24157 0.15500 0.01758
Na1 -0.14380 0.46420 0.70920
Na2 0.11340 0.19440 0.19990
Na3 -0.75340 0.26420 0.56280
O1 0.35780 0.19680 0.83000
O2 0.25090 0.02200 0.96320
O3 0.14290 -0.36660 0.01650
O4 0.09530 0.43080 0.89620
O5 0.14770 0.36350 0.67870
O6 0.40230 0.43550 0.89380
O7 -0.01300 0.60500 0.78540
O8 0.24910 0.54970 0.82620
O9 0.00590 0.08290 0.10480
O10 0.14560 0.19700 0.83000
O11 0.62910 0.35010 0.98390
O12 -0.15660 0.13940 0.17900
O13 0.47390 0.20560 0.95030
O14 0.31260 0.27100 0.98470
O15 0.24570 0.14570 0.11480
O16 0.00210 0.20720 0.92190
O17 0.14920 0.23350 0.99600
O18 -0.01820 0.43710 0.60920
O19 0.06810 0.01430 0.31090
O20 0.22350 -0.52870 0.15710
O21 0.19620 0.29550 0.32350
O22 0.11940 -0.23500 0.22160
H1 0.02000 0.53800 0.82100
H2 0.26200 0.29600 0.32400
H3 0.08300 -0.21300 0.17300
H4 0.57600 0.29600 0.96700
H5 -0.10200 0.13200 0.14800
H6 0.17600 0.22700 0.36700
H7 0.19400 -0.48700 0.10800
H8 0.11800 -0.43500 -0.02400
H9 0.13300 0.32000 0.73200
H10 0.60800 0.42300 0.02000
H11 0.10300 -0.17000 0.26500
H12 0.40700 0.17900 0.46100
H13 0.85500 0.18500 0.23200
H14 0.29600 0.49700 0.85200
H15 0.09300 0.39200 0.65300
H16 0.19400 0.51500 0.84800
H17 0.00400 0.00700 0.32500
H18 0.01000 0.11400 0.04500
H19 0.78100 0.08000 0.63700
H20 0.02200 0.62000 0.73300
H21 0.97700 0.01400 0.89200
H22 -0.02600 0.38300 0.55800
H23 -0.00600 0.53200 0.59100
H24 0.09500 0.03200 0.36700

loop_
_cod_related_entry_id
_cod_related_entry_database
_cod_related_entry_code
1 AMCSD 0020872
